data_8100937
loop_
_publ_author_name
'Thu\'ery, Pierre'
'Nierlich, Martine'
'Mathieu, Alexandre'
'Asfari, Zouhair'
'Vicens, Jacques'

_publ_section_title
;
Crystal structure of 1,2-3,4-bis(crown-4)-calix[4]arene, C~40~H~44~O~8~ 
&#x00B7; C~2~H~6~O
;
_journal_issue 2
_journal_name_full 'Zeitschrift f\"ur Kristallographie - New Crystal Structures'
_journal_page_first 255
_journal_page_last 256
_journal_volume 216
_journal_year 2001
_chemical_formula_structural 'C40 H44 O8 . C2 H6 O'
_chemical_formula_sum 'C42 H50 O9'
_chemical_formula_weight 698.82
_chemical_name_common 'C40 H44 O8 . C2 H6 O'
_space_group_IT_number 15
_symmetry_cell_setting monoclinic
_symmetry_space_group_name_Hall '-C 2yc'
_symmetry_space_group_name_H-M 'C 1 2/c 1'
_cell_angle_alpha 90.00
_cell_angle_beta 110.846(5)
_cell_angle_gamma 90.00
_cell_formula_units_Z 4
_cell_length_a 11.8269(11)
_cell_length_b 23.7979(16)
_cell_length_c 14.7179(12)
_cell_measurement_temperature 110(2)
_cell_volume 3871.3(5)
_diffrn_ambient_temperature 110(2)
_exptl_crystal_density_diffrn 1.199
_refine_diff_density_rms 0.073
_cod_original_sg_symbol_H-M 'C 2/c'
_cod_database_code 8100937

loop_
_symmetry_equiv_pos_as_xyz
'x, y, z'
'-x, y, -z+1/2'
'x+1/2, y+1/2, z'
'-x+1/2, y+1/2, -z+1/2'
'-x, -y, -z'
'x, -y, z-1/2'
'-x+1/2, -y+1/2, -z'
'x+1/2, -y+1/2, z-1/2'

loop_
_atom_site_label
_atom_site_type_symbol
_atom_site_fract_x
_atom_site_fract_y
_atom_site_fract_z
_atom_site_U_iso_or_equiv
_atom_site_adp_type
_atom_site_occupancy
_atom_site_symmetry_multiplicity
_atom_site_Wyckoff_symbol
_atom_site_calc_flag
_atom_site_refinement_flags
_atom_site_disorder_assembly
_atom_site_disorder_group
O1 O 0.4960(3) 0.82134(12) 1.13236(19) 0.0338(8) Uani 1 8 f d . . .
O2 O 0.6181(3) 0.72936(13) 1.0689(2) 0.0394(8) Uani 1 8 f d . . .
O3 O 0.8438(3) 0.73265(14) 1.21768(19) 0.0409(8) Uani 1 8 f d . . .
O4 O 0.7661(2) 0.81164(12) 1.32706(19) 0.0312(7) Uani 1 8 f d . . .
C1 C 0.4503(4) 0.76549(18) 1.1042(3) 0.0352(10) Uani 1 8 f d . . .
H1A H 0.4072 0.7643 1.0345 0.042 Uiso 1 8 f calc R . .
H1B H 0.3937 0.7558 1.1359 0.042 Uiso 1 8 f calc R . .
C2 C 0.5522(4) 0.7231(2) 1.1318(3) 0.0388(11) Uani 1 8 f d . . .
H2A H 0.6052 0.7291 1.1986 0.047 Uiso 1 8 f calc R . .
H2B H 0.5196 0.6854 1.1264 0.047 Uiso 1 8 f calc R . .
C3 C 0.7064(5) 0.6863(2) 1.0797(3) 0.0450(12) Uani 1 8 f d . . .
H3A H 0.7516 0.6950 1.0379 0.054 Uiso 1 8 f calc R . .
H3B H 0.6650 0.6509 1.0581 0.054 Uiso 1 8 f calc R . .
C4 C 0.7944(5) 0.6796(2) 1.1831(3) 0.0446(12) Uani 1 8 f d . . .
H4A H 0.7528 0.6646 1.2240 0.054 Uiso 1 8 f calc R . .
H4B H 0.8583 0.6537 1.1847 0.054 Uiso 1 8 f calc R . .
C5 C 0.8966(5) 0.7373(2) 1.3215(3) 0.0435(12) Uani 1 8 f d . . .
H5A H 0.9798 0.7243 1.3446 0.052 Uiso 1 8 f calc R . .
H5B H 0.8515 0.7151 1.3522 0.052 Uiso 1 8 f calc R . .
C6 C 0.8914(4) 0.79854(19) 1.3445(3) 0.0347(10) Uani 1 8 f d . . .
H6A H 0.9406 0.8059 1.4118 0.042 Uiso 1 8 f calc R . .
H6B H 0.9213 0.8213 1.3032 0.042 Uiso 1 8 f calc R . .
C7 C 0.4937(4) 0.85650(18) 1.0567(3) 0.0318(10) Uani 1 8 f d . . .
C8 C 0.3822(4) 0.87602(18) 0.9909(3) 0.0342(10) Uani 1 8 f d . . .
C9 C 0.3859(4) 0.91114(18) 0.9160(3) 0.0357(11) Uani 1 8 f d . . .
H9 H 0.3134 0.9232 0.8697 0.043 Uiso 1 8 f calc R . .
C10 C 0.4936(4) 0.92859(19) 0.9082(3) 0.0377(11) Uani 1 8 f d . . .
H10 H 0.4936 0.9507 0.8562 0.045 Uiso 1 8 f calc R . .
C11 C 0.6037(4) 0.91220(18) 0.9808(3) 0.0358(10) Uani 1 8 f d . . .
H11 H 0.6765 0.9255 0.9784 0.043 Uiso 1 8 f calc R . .
C12 C 0.6048(4) 0.87665(17) 1.0554(3) 0.0305(10) Uani 1 8 f d . . .
C13 C 0.7194(4) 0.86340(18) 1.1405(3) 0.0339(10) Uani 1 8 f d . . .
H13A H 0.7895 0.8739 1.1246 0.041 Uiso 1 8 f calc R . .
H13B H 0.7237 0.8234 1.1536 0.041 Uiso 1 8 f calc R . .
C14 C 0.7204(4) 0.89539(19) 1.2299(3) 0.0337(10) Uani 1 8 f d . . .
C15 C 0.7404(4) 0.86862(18) 1.3190(3) 0.0335(10) Uani 1 8 f d . . .
C16 C 0.7276(4) 0.89706(18) 1.3980(3) 0.0322(10) Uani 1 8 f d . . .
C17 C 0.7028(4) 0.95350(18) 1.3890(3) 0.0352(10) Uani 1 8 f d . . .
H17 H 0.6945 0.9730 1.4411 0.042 Uiso 1 8 f calc R . .
C18 C 0.6899(4) 0.98219(19) 1.3035(3) 0.0399(11) Uani 1 8 f d . . .
H18 H 0.6771 1.0208 1.2996 0.048 Uiso 1 8 f calc R . .
C19 C 0.6962(4) 0.95310(19) 1.2247(3) 0.0373(11) Uani 1 8 f d . . .
H19 H 0.6840 0.9722 1.1668 0.045 Uiso 1 8 f calc R . .
C20 C 0.7333(4) 0.86570(19) 1.4906(3) 0.0351(10) Uani 1 8 f d . . .
H20A H 0.7435 0.8258 1.4829 0.042 Uiso 1 8 f calc R . .
H20B H 0.8018 0.8789 1.5454 0.042 Uiso 1 8 f calc R . .
O5 O 0.5000 0.4305(4) 0.7500 0.067(3) Uani 1 4 e d SPDU . .
C21 C 0.5000 0.4910(5) 0.7500 0.106(8) Uani 1 4 e d SPDU . .
C22 C 0.542(2) 0.5074(9) 0.8580(6) 0.115(6) Uani 0.50 8 f d PDU . .

loop_
_atom_site_aniso_label
_atom_site_aniso_U_11
_atom_site_aniso_U_22
_atom_site_aniso_U_33
_atom_site_aniso_U_23
_atom_site_aniso_U_13
_atom_site_aniso_U_12
O1 0.0461(18) 0.0289(16) 0.0290(14) 0.0026(12) 0.0165(12) -0.0009(13)
O2 0.0425(18) 0.0409(17) 0.0349(15) 0.0002(13) 0.0139(13) 0.0123(14)
O3 0.0494(19) 0.0424(18) 0.0298(15) -0.0022(13) 0.0125(13) 0.0053(14)
O4 0.0297(16) 0.0275(15) 0.0344(14) 0.0037(11) 0.0089(12) 0.0037(12)
C1 0.039(2) 0.030(2) 0.037(2) 0.0034(18) 0.0139(18) 0.0030(18)
C2 0.044(3) 0.038(3) 0.032(2) -0.0016(18) 0.0115(19) 0.005(2)
C3 0.045(3) 0.047(3) 0.042(2) -0.007(2) 0.014(2) 0.010(2)
C4 0.048(3) 0.037(3) 0.044(2) -0.007(2) 0.010(2) 0.011(2)
C5 0.052(3) 0.040(3) 0.035(2) 0.0024(19) 0.011(2) 0.013(2)
C6 0.025(2) 0.043(3) 0.033(2) 0.0016(18) 0.0060(16) 0.0022(18)
C7 0.038(2) 0.030(2) 0.028(2) 0.0014(16) 0.0122(17) 0.0017(18)
C8 0.040(2) 0.034(2) 0.0280(19) -0.0008(17) 0.0114(17) -0.0009(19)
C9 0.043(3) 0.033(2) 0.027(2) -0.0004(17) 0.0080(18) 0.0033(19)
C10 0.052(3) 0.036(2) 0.024(2) 0.0043(17) 0.0125(19) 0.005(2)
C11 0.042(3) 0.030(2) 0.039(2) 0.0041(17) 0.0187(19) 0.0049(18)
C12 0.035(2) 0.027(2) 0.0281(19) -0.0014(16) 0.0097(16) 0.0033(17)
C13 0.039(2) 0.032(2) 0.030(2) 0.0035(17) 0.0115(17) 0.0056(18)
C14 0.031(2) 0.036(2) 0.033(2) -0.0015(17) 0.0101(17) -0.0001(18)
C15 0.033(2) 0.031(2) 0.032(2) 0.0022(17) 0.0065(16) 0.0020(18)
C16 0.032(2) 0.035(2) 0.028(2) -0.0007(17) 0.0086(17) -0.0026(18)
C17 0.044(3) 0.031(2) 0.029(2) -0.0051(17) 0.0120(18) 0.0015(19)
C18 0.044(3) 0.029(2) 0.041(2) -0.0005(19) 0.009(2) 0.0011(19)
C19 0.046(3) 0.034(2) 0.032(2) 0.0061(18) 0.0137(19) 0.006(2)
C20 0.042(2) 0.033(2) 0.0278(19) -0.0023(17) 0.0098(17) -0.0057(19)
O5 0.061(5) 0.051(4) 0.068(4) 0.000 -0.002(3) 0.000
C21 0.104(9) 0.106(9) 0.107(9) 0.000 0.036(5) 0.000
C22 0.106(7) 0.115(7) 0.130(7) 0.007(5) 0.050(5) 0.006(5)

loop_
_geom_bond_atom_site_label_1
_geom_bond_atom_site_label_2
_geom_bond_distance
_geom_bond_site_symmetry_2
_geom_bond_publ_flag
O1 C7 1.386(5) . ?
O1 C1 1.439(5) . ?
O2 C2 1.413(5) . ?
O2 C3 1.430(6) . ?
O3 C4 1.408(6) . ?
O3 C5 1.435(5) . ?
O4 C15 1.385(5) . ?
O4 C6 1.445(5) . ?
C1 C2 1.512(6) . ?
C3 C4 1.517(6) . ?
C5 C6 1.502(7) . ?
C7 C12 1.405(6) . ?
C7 C8 1.408(6) . ?
C8 C9 1.397(6) . ?
C8 C20 1.505(7) 2_657 ?
C9 C10 1.383(7) . ?
C10 C11 1.414(6) . ?
C11 C12 1.381(6) . ?
C12 C13 1.516(6) . ?
C13 C14 1.516(6) . ?
C14 C19 1.400(6) . ?
C14 C15 1.400(6) . ?
C15 C16 1.400(6) . ?
C16 C17 1.371(6) . ?
C16 C20 1.534(6) . ?
C17 C18 1.393(6) . ?
C18 C19 1.374(6) . ?
C20 C8 1.505(7) 2_657 ?
O5 C21 1.440(5) . ?
C21 C22 1.538(5) . ?
C21 C22 1.538(5) 2_656 ?
